data_4029912
loop_
_publ_author_name
'Yao, Hongliang'
'Song, Liyan'
'Liu, Yuan'
'Tong, Rongbiao'

_publ_section_title
;
 Cascade Michael Addition/Cycloketalization of Cyclic 1,3-Dicarbonyl
 Compounds: Important Role of the Tethered Alcohol of \a,\b-Unsaturated
 Carbonyl Compounds on Reaction Rate and Regioselectivity.
;
_journal_issue 18
_journal_name_full 'The Journal of organic chemistry'
_journal_page_first 8774
_journal_page_last 8785
_journal_paper_doi 10.1021/jo501604e
_journal_volume 79
_journal_year 2014
_chemical_formula_moiety 'C11 H12 O4'
_chemical_formula_sum 'C11 H12 O4'
_chemical_formula_weight 208.21
_chemical_name_systematic
;
 ? 
;
_space_group_IT_number 2
_space_group_name_Hall '-P 1'
_symmetry_cell_setting triclinic
_symmetry_space_group_name_Hall '-P 1'
_symmetry_space_group_name_H-M 'P -1'
_atom_sites_solution_hydrogens geom
_atom_sites_solution_primary direct
_atom_sites_solution_secondary difmap
_audit_creation_date 2013-12-23
_audit_creation_method
;
  Olex2 1.2-beta
  (compiled May  9 2012 12:37:22, GUI svn.r4230)
;
_cell_angle_alpha 111.215(9)
_cell_angle_beta 102.239(8)
_cell_angle_gamma 107.014(7)
_cell_formula_units_Z 2
_cell_length_a 7.0387(5)
_cell_length_b 8.9608(8)
_cell_length_c 9.3606(9)
_cell_measurement_reflns_used 1750
_cell_measurement_temperature 173.00(14)
_cell_measurement_theta_max 71.5420
_cell_measurement_theta_min 9.6020
_cell_volume 491.70(10)
_computing_cell_refinement
;
CrysAlisPro, Agilent Technologies,
Version 1.171.36.32 (release 02-08-2013 CrysAlis171 .NET)
(compiled Aug  2 2013,16:46:58)
;
_computing_data_collection
;
CrysAlisPro, Agilent Technologies,
Version 1.171.36.32 (release 02-08-2013 CrysAlis171 .NET)
(compiled Aug  2 2013,16:46:58)
;
_computing_data_reduction
;
CrysAlisPro, Agilent Technologies,
Version 1.171.36.32 (release 02-08-2013 CrysAlis171 .NET)
(compiled Aug  2 2013,16:46:58)
;
_computing_molecular_graphics
;
O. V. Dolomanov, L. J. Bourhis, R. J. Gildea, J. A. K. Howard and H. Puschmann,
OLEX2: a complete structure solution, refinement and analysis program.
J. Appl. Cryst. (2009). 42, 339-341.
;
_computing_publication_material
;
O. V. Dolomanov, L. J. Bourhis, R. J. Gildea, J. A. K. Howard and H. Puschmann,
OLEX2: a complete structure solution, refinement and analysis program.
J. Appl. Cryst. (2009). 42, 339-341.
;
_computing_structure_refinement
;
XL, G.M. Sheldrick, Acta Cryst.
(2008). A64, 112-122
;
_computing_structure_solution 'SHELXS-97 (Sheldrick, 1990)'
_diffrn_ambient_temperature 173.00(14)
_diffrn_detector_area_resol_mean 15.9578
_diffrn_measured_fraction_theta_full 0.9152
_diffrn_measured_fraction_theta_max 0.5150
_diffrn_measurement_details
;
  1 omega   37.00   65.00   1.0000    3.0000
omega____ theta____ kappa____ phi______ frames
    -      110.0000  -25.0000  150.0000 28

  2 omega -102.00  -48.00   1.0000    1.5000
omega____ theta____ kappa____ phi______ frames
    -      -55.0000  125.0000   90.0000 54

  3 omega  -45.00  -19.00   1.0000    1.5000
omega____ theta____ kappa____ phi______ frames
    -      -55.0000  125.0000   90.0000 26

  4 omega    8.00   35.00   1.0000    1.5000
omega____ theta____ kappa____ phi______ frames
    -       55.0000  -57.0000 -150.0000 27

  5 omega   38.00   65.00   1.0000    1.5000
omega____ theta____ kappa____ phi______ frames
    -       55.0000  -57.0000 -150.0000 27

  6 omega   29.00  118.00   1.0000    1.5000
omega____ theta____ kappa____ phi______ frames
    -       55.0000   38.0000 -150.0000 89

  7 omega   34.00  124.00   1.0000    1.5000
omega____ theta____ kappa____ phi______ frames
    -       55.0000   57.0000   90.0000 90

  8 omega  -11.00   75.00   1.0000    1.5000
omega____ theta____ kappa____ phi______ frames
    -       55.0000  -57.0000  -60.0000 86

  9 omega   40.00   71.00   1.0000    3.0000
omega____ theta____ kappa____ phi______ frames
    -      110.0000  -25.0000 -150.0000 31

 10 omega   40.00   68.00   1.0000    3.0000
omega____ theta____ kappa____ phi______ frames
    -      110.0000  -25.0000  -60.0000 28

 11 omega   91.00  117.00   1.0000    3.0000
omega____ theta____ kappa____ phi______ frames
    -      110.0000   64.0000 -150.0000 26

 12 omega   37.00   68.00   1.0000    3.0000
omega____ theta____ kappa____ phi______ frames
    -      110.0000  -25.0000   30.0000 31

 13 omega   45.00   77.00   1.0000    3.0000
omega____ theta____ kappa____ phi______ frames
    -      110.0000  -92.0000  -60.0000 32

 14 omega   80.00  146.00   1.0000    3.0000
omega____ theta____ kappa____ phi______ frames
    -      110.0000  -92.0000  -60.0000 66

 15 omega   42.00  147.00   1.0000    3.0000
omega____ theta____ kappa____ phi______ frames
    -      110.0000  -92.0000  120.0000 105

 16 omega   52.00   89.00   1.0000    3.0000
omega____ theta____ kappa____ phi______ frames
    -      110.0000 -111.0000  -60.0000 37

 17 omega  131.00  176.00   1.0000    3.0000
omega____ theta____ kappa____ phi______ frames
    -      110.0000   38.0000  -30.0000 45

 18 omega   37.00   66.00   1.0000    3.0000
omega____ theta____ kappa____ phi______ frames
    -      110.0000  -25.0000  -90.0000 29

 19 omega   38.00   71.00   1.0000    3.0000
omega____ theta____ kappa____ phi______ frames
    -      110.0000 -111.0000 -150.0000 33

 20 omega   38.00   67.00   1.0000    3.0000
omega____ theta____ kappa____ phi______ frames
    -      110.0000  -25.0000   60.0000 29

 21 omega   40.00   72.00   1.0000    3.0000
omega____ theta____ kappa____ phi______ frames
    -      110.0000  -25.0000  -30.0000 32

 22 omega   37.00   71.00   1.0000    3.0000
omega____ theta____ kappa____ phi______ frames
    -      110.0000  -25.0000 -180.0000 34

 23 omega   86.00  121.00   1.0000    3.0000
omega____ theta____ kappa____ phi______ frames
    -      110.0000   38.0000  -30.0000 35
;
_diffrn_measurement_device 'kappa diffractometer'
_diffrn_measurement_device_type 'Xcalibur, Sapphire3, Gemini ultra'
_diffrn_measurement_method '\w scans'
_diffrn_orient_matrix_UB_11 0.0755981000
_diffrn_orient_matrix_UB_12 0.1980272000
_diffrn_orient_matrix_UB_13 0.0536538000
_diffrn_orient_matrix_UB_21 0.1005407000
_diffrn_orient_matrix_UB_22 0.0380668000
_diffrn_orient_matrix_UB_23 0.1792426000
_diffrn_orient_matrix_UB_31 0.2102353000
_diffrn_orient_matrix_UB_32 0.0058890000
_diffrn_orient_matrix_UB_33 -0.0264885000
_diffrn_radiation_monochromator mirror
_diffrn_radiation_probe x-ray
_diffrn_radiation_type CuK\a
_diffrn_radiation_wavelength 1.5418
_diffrn_reflns_av_R_equivalents 0.0166
_diffrn_reflns_av_unetI/netI 0.0202
_diffrn_reflns_limit_h_max 8
_diffrn_reflns_limit_h_min -5
_diffrn_reflns_limit_k_max 10
_diffrn_reflns_limit_k_min -10
_diffrn_reflns_limit_l_max 11
_diffrn_reflns_limit_l_min -11
_diffrn_reflns_number 2238
_diffrn_reflns_theta_full 66.50
_diffrn_reflns_theta_max 66.98
_diffrn_reflns_theta_min 9.74
_diffrn_source 'sealed X-ray tube'
_diffrn_source_current 35
_diffrn_source_power 1.75
_diffrn_source_target Cu
_diffrn_source_voltage 50
_exptl_absorpt_coefficient_mu 0.900
_exptl_absorpt_correction_T_max 1.00000
_exptl_absorpt_correction_T_min 0.76166
_exptl_absorpt_correction_type multi-scan
_exptl_absorpt_process_details
;
CrysAlisPro, Agilent Technologies,
Version 1.171.36.32 (release 02-08-2013 CrysAlis171 .NET)
(compiled Aug  2 2013,16:46:58)
Empirical absorption correction using spherical harmonics,
 implemented in SCALE3 ABSPACK scaling algorithm.
;
_exptl_crystal_colour colourless
_exptl_crystal_density_diffrn 1.406
_exptl_crystal_density_method 'not measured'
_exptl_crystal_description plate
_exptl_crystal_F_000 220
_exptl_crystal_size_max 0.35
_exptl_crystal_size_mid 0.32
_exptl_crystal_size_min 0.07
_refine_diff_density_max 0.190
_refine_diff_density_min -0.144
_refine_diff_density_rms 0.031
_refine_ls_extinction_method none
_refine_ls_goodness_of_fit_ref 1.001
_refine_ls_hydrogen_treatment constr
_refine_ls_matrix_type full
_refine_ls_number_parameters 137
_refine_ls_number_reflns 1570
_refine_ls_number_restraints 0
_refine_ls_restrained_S_all 1.001
_refine_ls_R_factor_all 0.0342
_refine_ls_R_factor_gt 0.0331
_refine_ls_shift/su_max 0.000
_refine_ls_shift/su_mean 0.000
_refine_ls_structure_factor_coef Fsqd
_refine_ls_weighting_details 'calc w=1/[\s^2^(Fo^2^)+(0.0488P)^2^+0.1059P] where P=(Fo^2^+2Fc^2^)/3'
_refine_ls_weighting_scheme calc
_refine_ls_wR_factor_gt 0.0840
_refine_ls_wR_factor_ref 0.0849
_reflns_number_gt 1491
_reflns_number_total 1570
_reflns_threshold_expression >2sigma(I)
_cod_data_source_file jo501604e_si_002.cif
_cod_data_source_block liang2cult
_cod_depositor_comments
;
The following automatic conversions were performed:

'_symmetry_cell_setting' value 'Triclinic' changed to 'triclinic'
according to
/home/saulius/struct/COD-crude-data--automatic-downloads/rss-feeds/ACS/lib/dictionaries/cif_core.dic
dictionary named 'cif_core.dic' version 2.4.2 from 2011-04-26.

Automatic conversion script
Id: cif_fix_values 2281 2013-09-26 08:29:07Z andrius 

 Adding full bibliography for 4029910--4029917.cif.
;
_cod_original_cell_volume 491.70(7)
_cod_original_sg_symbol_H-M P-1
_cod_database_code 4029912
_reflns_odcompleteness_completeness 91.52
_reflns_odcompleteness_iscentric 1
_reflns_odcompleteness_theta 68.13

loop_
_space_group_symop_id
_space_group_symop_operation_xyz
1 'x, y, z'
2 '-x, -y, -z'

loop_
_atom_site_label
_atom_site_type_symbol
_atom_site_fract_x
_atom_site_fract_y
_atom_site_fract_z
_atom_site_U_iso_or_equiv
_atom_site_adp_type
_atom_site_occupancy
_atom_site_symmetry_multiplicity
_atom_site_calc_flag
_atom_site_refinement_flags
O1 O 0.73000(13) 0.45441(12) 0.73780(11) 0.0334(2) Uani 1 1 d .
O2 O 0.49355(12) 0.54678(11) 0.81582(10) 0.0272(2) Uani 1 1 d .
O3 O 0.02340(12) 0.22325(11) 0.36832(10) 0.0274(2) Uani 1 1 d .
O4 O -0.12331(14) -0.02738(11) 0.12834(10) 0.0330(2) Uani 1 1 d .
C1 C 0.54615(18) 0.43848(15) 0.69656(14) 0.0238(3) Uani 1 1 d .
C2 C 0.38411(17) 0.32161(14) 0.53935(13) 0.0219(3) Uani 1 1 d .
C3 C 0.18715(17) 0.32514(14) 0.51208(13) 0.0220(3) Uani 1 1 d .
C4 C 0.14003(18) 0.43809(15) 0.63910(14) 0.0234(3) Uani 1 1 d .
H4 H 0.0018 0.4378 0.6192 0.028 Uiso 1 1 calc R
C5 C 0.29329(18) 0.54432(15) 0.78636(14) 0.0250(3) Uani 1 1 d .
C6 C 0.2762(2) 0.67021(18) 0.93294(15) 0.0365(3) Uani 1 1 d .
H6A H 0.3112 0.6411 1.0237 0.055 Uiso 1 1 calc R
H6B H 0.1307 0.6636 0.9075 0.055 Uiso 1 1 calc R
H6C H 0.3755 0.7891 0.9645 0.055 Uiso 1 1 calc R
C7 C 0.43657(18) 0.20044(15) 0.41046(14) 0.0263(3) Uani 1 1 d .
H7A H 0.5163 0.1455 0.4591 0.032 Uiso 1 1 calc R
H7B H 0.5281 0.2680 0.3690 0.032 Uiso 1 1 calc R
C8 C 0.23443(19) 0.05850(15) 0.26879(14) 0.0271(3) Uani 1 1 d .
H8 H 0.2722 0.0087 0.1700 0.032 Uiso 1 1 calc R
C9 C 0.06272(19) 0.12096(15) 0.22444(14) 0.0275(3) Uani 1 1 d .
H9 H 0.0990 0.1896 0.1630 0.033 Uiso 1 1 calc R
C10 C 0.1105(2) -0.09260(15) 0.29858(15) 0.0306(3) Uani 1 1 d .
H10A H 0.1668 -0.1844 0.2732 0.037 Uiso 1 1 calc R
H10B H 0.1163 -0.0502 0.4135 0.037 Uiso 1 1 calc R
C11 C -0.1152(2) -0.16081(17) 0.18011(16) 0.0371(3) Uani 1 1 d .
H11A H -0.1498 -0.2724 0.0842 0.045 Uiso 1 1 calc R
H11B H -0.2188 -0.1814 0.2351 0.045 Uiso 1 1 calc R

loop_
_atom_site_aniso_label
_atom_site_aniso_U_11
_atom_site_aniso_U_22
_atom_site_aniso_U_33
_atom_site_aniso_U_23
_atom_site_aniso_U_13
_atom_site_aniso_U_12
O1 0.0184(4) 0.0390(5) 0.0345(5) 0.0109(4) 0.0062(4) 0.0107(4)
O2 0.0208(4) 0.0294(4) 0.0238(4) 0.0062(3) 0.0054(3) 0.0096(3)
O3 0.0222(4) 0.0296(4) 0.0228(4) 0.0069(3) 0.0035(3) 0.0100(3)
O4 0.0337(5) 0.0293(5) 0.0244(4) 0.0100(4) 0.0016(4) 0.0066(4)
C1 0.0213(6) 0.0246(6) 0.0267(6) 0.0117(5) 0.0103(5) 0.0095(5)
C2 0.0203(5) 0.0217(5) 0.0242(6) 0.0109(5) 0.0092(5) 0.0079(4)
C3 0.0203(6) 0.0212(5) 0.0220(6) 0.0102(5) 0.0057(5) 0.0059(4)
C4 0.0203(5) 0.0263(6) 0.0268(6) 0.0131(5) 0.0099(5) 0.0111(5)
C5 0.0239(6) 0.0272(6) 0.0267(6) 0.0128(5) 0.0107(5) 0.0120(5)
C6 0.0357(7) 0.0409(7) 0.0280(7) 0.0072(6) 0.0116(6) 0.0197(6)
C7 0.0247(6) 0.0271(6) 0.0281(6) 0.0112(5) 0.0120(5) 0.0115(5)
C8 0.0327(6) 0.0256(6) 0.0234(6) 0.0094(5) 0.0130(5) 0.0125(5)
C9 0.0302(6) 0.0261(6) 0.0200(6) 0.0084(5) 0.0063(5) 0.0077(5)
C10 0.0341(7) 0.0256(6) 0.0294(6) 0.0121(5) 0.0095(5) 0.0105(5)
C11 0.0364(7) 0.0294(6) 0.0343(7) 0.0148(6) 0.0041(6) 0.0042(6)

loop_
_atom_type_symbol
_atom_type_description
_atom_type_scat_dispersion_real
_atom_type_scat_dispersion_imag
_atom_type_scat_source
C C 0.0181 0.0091 'International Tables Vol C Tables 4.2.6.8 and 6.1.1.4'
H H 0.0000 0.0000 'International Tables Vol C Tables 4.2.6.8 and 6.1.1.4'
O O 0.0492 0.0322 'International Tables Vol C Tables 4.2.6.8 and 6.1.1.4'

loop_
_geom_angle_atom_site_label_1
_geom_angle_atom_site_label_2
_geom_angle_atom_site_label_3
_geom_angle
C5 O2 C1 122.03(9)
C3 O3 C9 118.96(9)
C9 O4 C11 108.35(9)
O1 C1 O2 115.61(10)
O1 C1 C2 126.32(11)
O2 C1 C2 118.07(10)
C1 C2 C7 118.79(10)
C3 C2 C1 118.63(10)
C3 C2 C7 122.57(11)
O3 C3 C2 123.89(10)
O3 C3 C4 114.84(10)
C2 C3 C4 121.26(11)
C5 C4 C3 119.06(10)
O2 C5 C6 111.88(10)
C4 C5 O2 120.91(10)
C4 C5 C6 127.20(11)
C2 C7 C8 110.63(10)
C7 C8 C10 115.93(10)
C9 C8 C7 114.40(10)
C9 C8 C10 100.40(10)
O3 C9 C8 112.34(9)
O4 C9 O3 105.98(9)
O4 C9 C8 106.46(10)
C11 C10 C8 103.00(10)
O4 C11 C10 106.75(10)

loop_
_geom_bond_atom_site_label_1
_geom_bond_atom_site_label_2
_geom_bond_distance
O1 C1 1.2183(14)
O2 C1 1.3880(14)
O2 C5 1.3697(14)
O3 C3 1.3455(14)
O3 C9 1.4641(14)
O4 C9 1.3810(15)
O4 C11 1.4543(16)
C1 C2 1.4273(17)
C2 C3 1.3673(16)
C2 C7 1.4987(15)
C3 C4 1.4285(16)
C4 C5 1.3375(17)
C5 C6 1.4827(16)
C7 C8 1.5235(17)
C8 C9 1.5158(17)
C8 C10 1.5354(16)
C10 C11 1.5236(19)

loop_
_geom_torsion_atom_site_label_1
_geom_torsion_atom_site_label_2
_geom_torsion_atom_site_label_3
_geom_torsion_atom_site_label_4
_geom_torsion
O1 C1 C2 C3 -177.69(11)
O1 C1 C2 C7 2.05(18)
O2 C1 C2 C3 1.82(16)
O2 C1 C2 C7 -178.43(9)
O3 C3 C4 C5 -179.95(10)
C1 O2 C5 C4 -1.02(17)
C1 O2 C5 C6 179.42(10)
C1 C2 C3 O3 178.91(9)
C1 C2 C3 C4 -2.35(16)
C1 C2 C7 C8 166.27(10)
C2 C3 C4 C5 1.20(17)
C2 C7 C8 C9 38.10(14)
C2 C7 C8 C10 -78.07(13)
C3 O3 C9 O4 149.71(9)
C3 O3 C9 C8 33.84(13)
C3 C2 C7 C8 -14.00(15)
C3 C4 C5 O2 0.52(17)
C3 C4 C5 C6 -179.99(11)
C5 O2 C1 O1 179.40(10)
C5 O2 C1 C2 -0.17(16)
C7 C2 C3 O3 -0.82(17)
C7 C2 C3 C4 177.92(9)
C7 C8 C9 O3 -48.64(13)
C7 C8 C9 O4 -164.22(9)
C7 C8 C10 C11 155.41(10)
C8 C10 C11 O4 -15.18(13)
C9 O3 C3 C2 -9.55(16)
C9 O3 C3 C4 171.64(9)
C9 O4 C11 C10 -9.57(14)
C9 C8 C10 C11 31.61(12)
C10 C8 C9 O3 76.21(11)
C10 C8 C9 O4 -39.37(11)
C11 O4 C9 O3 -88.60(11)
C11 O4 C9 C8 31.20(12)
